data_4324784
loop_
_publ_author_name
'Alexander Yu. Makarov'
'Vladimir V. Zhivonitko'
'Arkady G. Makarov'
'Samat B. Zikirin'
'Irina Yu. Bagryanskaya'
'Victor A. Bagryansky'
'Yuri V. Gatilov'
'Irina G. Irtegova'
'Makhmut M. Shakirov'
'Andrey V. Zibarev'

_publ_contact_author_email bagryan@nioch.nsc.ru
_publ_contact_author_name 'Dr. I. Yu. Bagryanskaya'
_publ_section_title
;
 Interaction of 1,3,2,4-Benzodithiadiazines and Their 1-Se Congeners with
 Ph3P and Some Properties of the Iminophosphorane Products
;
_journal_name_full 'Inorganic Chemistry'
_journal_page_first 3017
_journal_page_last 3027
_journal_paper_doi 10.1021/ic102565x
_journal_volume 50
_journal_year 2011
_chemical_formula_moiety 'C24 H17 F2 N2 P S2, 0.5(C6 H6)'
_chemical_formula_sum 'C27 H20 F2 N2 P S2'
_chemical_formula_weight 505.54
_chemical_melting_point 396
_chemical_name_systematic
;
 triphenyl[(5,6-difluoro-1,2\l^4^\s^3^,3-benzodithiazol-2-yl)imino]- 
 \l^5^-phosphane
;
_space_group_IT_number 14
_symmetry_cell_setting monoclinic
_symmetry_space_group_name_Hall '-P 2yn'
_symmetry_space_group_name_H-M 'P 1 21/n 1'
_atom_sites_solution_hydrogens difmap
_atom_sites_solution_primary direct
_atom_sites_solution_secondary difmap
_audit_creation_method SHELXL-97
_cell_angle_alpha 90.00
_cell_angle_beta 96.730(5)
_cell_angle_gamma 90.00
_cell_formula_units_Z 4
_cell_length_a 13.6280(10)
_cell_length_b 9.2143(7)
_cell_length_c 19.3762(13)
_cell_measurement_reflns_used 32
_cell_measurement_temperature 296(2)
_cell_measurement_theta_max 12.02
_cell_measurement_theta_min 2.93
_cell_volume 2416.4(3)
_computing_cell_refinement 'Bruker XSCANS'
_computing_data_collection 'Bruker XSCANS'
_computing_data_reduction 'Bruker SHELXTL'
_computing_structure_refinement 'SHELXL-97 (Sheldrick, 1997)'
_computing_structure_solution 'SHELXS-97 (Sheldrick, 1990)'
_diffrn_ambient_temperature 296(2)
_diffrn_measured_fraction_theta_full 0.999
_diffrn_measured_fraction_theta_max 0.999
_diffrn_measurement_device_type 'Bruker P4'
_diffrn_measurement_method '2\q/\w scans'
_diffrn_radiation_monochromator graphite
_diffrn_radiation_source 'sealed tube'
_diffrn_radiation_type MoK\a
_diffrn_radiation_wavelength 0.71073
_diffrn_reflns_av_R_equivalents 0.0182
_diffrn_reflns_av_sigmaI/netI 0.0364
_diffrn_reflns_limit_h_max 17
_diffrn_reflns_limit_h_min 0
_diffrn_reflns_limit_k_max 11
_diffrn_reflns_limit_k_min 0
_diffrn_reflns_limit_l_max 25
_diffrn_reflns_limit_l_min -25
_diffrn_reflns_number 5789
_diffrn_reflns_theta_full 27.50
_diffrn_reflns_theta_max 27.50
_diffrn_reflns_theta_min 1.94
_diffrn_standards_decay_% 1.0
_diffrn_standards_interval_count 97
_diffrn_standards_number 3
_exptl_absorpt_coefficient_mu 0.321
_exptl_absorpt_correction_T_max 0.9306
_exptl_absorpt_correction_T_min 0.8871
_exptl_absorpt_correction_type integration
_exptl_crystal_colour orange
_exptl_crystal_density_diffrn 1.390
_exptl_crystal_description prism
_exptl_crystal_F_000 1044
_exptl_crystal_recrystallization_method benzene+hexane
_exptl_crystal_size_max 0.50
_exptl_crystal_size_mid 0.44
_exptl_crystal_size_min 0.26
_refine_diff_density_max 0.263
_refine_diff_density_min -0.270
_refine_diff_density_rms 0.043
_refine_ls_extinction_method none
_refine_ls_goodness_of_fit_ref 1.009
_refine_ls_hydrogen_treatment refall
_refine_ls_matrix_type full
_refine_ls_number_parameters 387
_refine_ls_number_reflns 5545
_refine_ls_number_restraints 0
_refine_ls_restrained_S_all 1.009
_refine_ls_R_factor_all 0.0604
_refine_ls_R_factor_gt 0.0419
_refine_ls_shift/su_max 0.002
_refine_ls_shift/su_mean 0.000
_refine_ls_structure_factor_coef Fsqd
_refine_ls_weighting_details 'calc w=1/[\s^2^(Fo^2^)+(0.0481P)^2^+0.7526P] where P=(Fo^2^+2Fc^2^)/3'
_refine_ls_weighting_scheme calc
_refine_ls_wR_factor_gt 0.1036
_refine_ls_wR_factor_ref 0.1145
_reflns_number_gt 4232
_reflns_number_total 5545
_reflns_threshold_expression >2sigma(I)
_cod_data_source_file ic102565x_si_001_2.cif
_cod_data_source_block zv8538a_compound_2a
_cod_original_sg_symbol_H-M 'P 21/n'
_cod_database_code 4324784

loop_
_symmetry_equiv_pos_as_xyz
'x, y, z'
'-x+1/2, y+1/2, -z+1/2'
'-x, -y, -z'
'x-1/2, -y-1/2, z-1/2'

loop_
_atom_site_label
_atom_site_type_symbol
_atom_site_fract_x
_atom_site_fract_y
_atom_site_fract_z
_atom_site_U_iso_or_equiv
_atom_site_adp_type
_atom_site_occupancy
_atom_site_symmetry_multiplicity
_atom_site_calc_flag
P1 P 0.51231(3) 0.18270(5) 0.22546(2) 0.03801(13) Uani 1 1 d
S1 S 0.30976(4) 0.15736(6) 0.15757(3) 0.04852(15) Uani 1 1 d
S2 S 0.23572(4) 0.34368(7) 0.19779(3) 0.06015(17) Uani 1 1 d
N2 N 0.33709(13) 0.23457(19) 0.08903(9) 0.0523(4) Uani 1 1 d
C19 C 0.52497(13) 0.3777(2) 0.22608(10) 0.0406(4) Uani 1 1 d
F1 F 0.31784(13) 0.83276(14) 0.08952(9) 0.0802(4) Uani 1 1 d
C2 C 0.28598(14) 0.4577(2) 0.13911(10) 0.0449(4) Uani 1 1 d
C1 C 0.33504(13) 0.3851(2) 0.08898(10) 0.0417(4) Uani 1 1 d
F2 F 0.41109(12) 0.69553(17) -0.00647(8) 0.0811(5) Uani 1 1 d
C13 C 0.56099(14) 0.1201(2) 0.31098(10) 0.0421(4) Uani 1 1 d
C6 C 0.37662(15) 0.4674(3) 0.03970(11) 0.0497(5) Uani 1 1 d
H6A H 0.4075(18) 0.425(3) 0.0057(13) 0.064(7) Uiso 1 1 d
N1 N 0.40195(12) 0.11858(18) 0.21319(9) 0.0459(4) Uani 1 1 d
C3 C 0.28012(17) 0.6083(2) 0.13944(12) 0.0526(5) Uani 1 1 d
H3A H 0.2504(17) 0.657(3) 0.1698(12) 0.056(7) Uiso 1 1 d
C5 C 0.36916(15) 0.6157(3) 0.04106(11) 0.0521(5) Uani 1 1 d
C4 C 0.32208(17) 0.6851(2) 0.08985(12) 0.0548(5) Uani 1 1 d
C20 C 0.56374(18) 0.4533(2) 0.17419(12) 0.0536(5) Uani 1 1 d
H20A H 0.5871(18) 0.405(3) 0.1384(13) 0.069(8) Uiso 1 1 d
C24 C 0.48872(18) 0.4532(2) 0.27972(12) 0.0545(5) Uani 1 1 d
H24A H 0.4602(19) 0.403(3) 0.3157(13) 0.072(8) Uiso 1 1 d
C12 C 0.54734(18) 0.0157(2) 0.11231(11) 0.0506(5) Uani 1 1 d
H12A H 0.4781(19) -0.009(3) 0.1098(12) 0.065(7) Uiso 1 1 d
C7 C 0.58875(14) 0.1081(2) 0.16455(10) 0.0453(4) Uani 1 1 d
C18 C 0.64617(17) 0.1802(3) 0.34647(12) 0.0609(6) Uani 1 1 d
H18A H 0.6826(19) 0.264(3) 0.3267(13) 0.075(8) Uiso 1 1 d
C21 C 0.5672(2) 0.6043(3) 0.17654(15) 0.0678(7) Uani 1 1 d
H21A H 0.594(2) 0.653(3) 0.1409(16) 0.096(10) Uiso 1 1 d
C11 C 0.6055(2) -0.0436(3) 0.06524(13) 0.0628(6) Uani 1 1 d
H11A H 0.571(2) -0.101(3) 0.0262(14) 0.078(8) Uiso 1 1 d
C14 C 0.51372(18) 0.0094(3) 0.34138(12) 0.0575(6) Uani 1 1 d
H14A H 0.4572(19) -0.033(3) 0.3183(13) 0.065(7) Uiso 1 1 d
C23 C 0.4927(2) 0.6033(3) 0.28160(15) 0.0670(7) Uani 1 1 d
H23A H 0.465(2) 0.655(3) 0.3185(17) 0.096(10) Uiso 1 1 d
C17 C 0.68366(19) 0.1260(3) 0.41067(14) 0.0701(7) Uani 1 1 d
H17A H 0.745(2) 0.170(3) 0.4355(16) 0.102(10) Uiso 1 1 d
C15 C 0.5521(2) -0.0438(3) 0.40589(15) 0.0751(8) Uani 1 1 d
H15A H 0.520(2) -0.111(4) 0.4265(15) 0.089(9) Uiso 1 1 d
C22 C 0.5318(2) 0.6775(3) 0.22975(15) 0.0703(7) Uani 1 1 d
H22A H 0.537(2) 0.784(4) 0.2288(16) 0.101(10) Uiso 1 1 d
C10 C 0.7036(2) -0.0095(3) 0.06971(15) 0.0746(8) Uani 1 1 d
H10A H 0.742(2) -0.050(3) 0.0348(16) 0.099(10) Uiso 1 1 d
C8 C 0.68890(18) 0.1413(4) 0.16827(15) 0.0732(8) Uani 1 1 d
H8A H 0.7171(19) 0.206(3) 0.2022(14) 0.073(8) Uiso 1 1 d
C16 C 0.6373(2) 0.0127(3) 0.43987(14) 0.0715(7) Uani 1 1 d
H16A H 0.665(2) -0.031(3) 0.4871(17) 0.098(10) Uiso 1 1 d
C9 C 0.7461(2) 0.0816(4) 0.12084(18) 0.0880(10) Uani 1 1 d
H9A H 0.813(2) 0.108(4) 0.1260(16) 0.100(10) Uiso 1 1 d
C1B C 0.0845(2) 0.9732(4) 0.04318(16) 0.0805(9) Uani 1 1 d
H1BA H 0.139(2) 0.954(4) 0.0721(16) 0.099(11) Uiso 1 1 d
C2B C 0.0183(3) 0.8631(4) 0.02610(16) 0.0806(8) Uani 1 1 d
H2BA H 0.033(3) 0.761(4) 0.0457(18) 0.118(12) Uiso 1 1 d
C3B C -0.0666(2) 0.8910(4) -0.01746(16) 0.0784(8) Uani 1 1 d
H3BA H -0.107(2) 0.811(4) -0.0291(18) 0.109(12) Uiso 1 1 d

loop_
_atom_site_aniso_label
_atom_site_aniso_U_11
_atom_site_aniso_U_22
_atom_site_aniso_U_33
_atom_site_aniso_U_23
_atom_site_aniso_U_13
_atom_site_aniso_U_12
P1 0.0336(2) 0.0383(2) 0.0409(2) 0.0011(2) -0.00053(18) -0.00076(19)
S1 0.0350(2) 0.0440(3) 0.0636(3) 0.0005(2) -0.0066(2) -0.0025(2)
S2 0.0467(3) 0.0657(4) 0.0712(4) 0.0128(3) 0.0202(3) 0.0135(3)
N2 0.0600(11) 0.0469(9) 0.0486(10) -0.0046(8) 0.0005(8) 0.0100(8)
C19 0.0379(9) 0.0409(9) 0.0416(10) 0.0018(8) -0.0017(7) -0.0004(8)
F1 0.0943(11) 0.0438(7) 0.1009(12) 0.0011(7) 0.0044(9) 0.0053(7)
C2 0.0376(9) 0.0501(11) 0.0458(10) -0.0002(9) 0.0001(8) 0.0080(8)
C1 0.0353(9) 0.0481(10) 0.0393(9) -0.0038(8) -0.0059(7) 0.0072(8)
F2 0.0838(10) 0.0788(10) 0.0835(10) 0.0295(8) 0.0225(8) 0.0049(8)
C13 0.0398(9) 0.0414(10) 0.0442(10) 0.0042(8) 0.0006(8) 0.0011(8)
C6 0.0447(11) 0.0628(14) 0.0407(10) -0.0013(10) 0.0012(8) 0.0113(10)
N1 0.0359(8) 0.0450(9) 0.0550(10) 0.0045(7) -0.0027(7) -0.0025(7)
C3 0.0530(12) 0.0513(12) 0.0530(12) -0.0083(10) 0.0036(10) 0.0133(10)
C5 0.0462(11) 0.0576(13) 0.0510(12) 0.0099(10) -0.0008(9) 0.0035(9)
C4 0.0548(12) 0.0419(11) 0.0640(13) 0.0006(10) -0.0091(10) 0.0038(9)
C20 0.0623(14) 0.0492(12) 0.0496(12) 0.0011(10) 0.0072(10) -0.0074(10)
C24 0.0602(13) 0.0495(12) 0.0548(13) 0.0011(10) 0.0106(10) 0.0038(10)
C12 0.0577(13) 0.0461(11) 0.0476(11) 0.0003(9) 0.0048(10) 0.0043(10)
C7 0.0422(10) 0.0456(11) 0.0475(11) 0.0019(9) 0.0029(8) 0.0063(8)
C18 0.0506(12) 0.0705(15) 0.0578(13) 0.0155(12) -0.0098(10) -0.0135(11)
C21 0.0836(18) 0.0535(14) 0.0652(15) 0.0134(12) 0.0038(13) -0.0141(13)
C11 0.0854(18) 0.0521(13) 0.0517(13) -0.0010(10) 0.0114(12) 0.0171(12)
C14 0.0595(13) 0.0560(13) 0.0545(12) 0.0087(10) -0.0031(10) -0.0163(11)
C23 0.0809(18) 0.0505(13) 0.0694(16) -0.0087(12) 0.0085(13) 0.0084(12)
C17 0.0561(14) 0.0844(18) 0.0643(15) 0.0182(13) -0.0166(12) -0.0102(13)
C15 0.0846(19) 0.0693(17) 0.0687(16) 0.0273(13) -0.0021(14) -0.0217(15)
C22 0.0863(19) 0.0404(12) 0.0796(18) 0.0040(12) -0.0091(14) -0.0032(12)
C10 0.0776(18) 0.0813(18) 0.0686(16) 0.0067(14) 0.0238(14) 0.0324(15)
C8 0.0427(12) 0.101(2) 0.0760(17) -0.0191(16) 0.0053(12) 0.0055(13)
C16 0.0720(16) 0.0783(17) 0.0603(14) 0.0240(13) -0.0087(12) 0.0015(14)
C9 0.0463(14) 0.123(3) 0.097(2) -0.008(2) 0.0172(14) 0.0172(16)
C1B 0.0587(16) 0.112(3) 0.0698(17) -0.0143(17) 0.0042(14) 0.0081(17)
C2B 0.092(2) 0.082(2) 0.0687(17) -0.0062(15) 0.0145(15) 0.0072(17)
C3B 0.0683(18) 0.094(2) 0.0746(18) -0.0181(17) 0.0134(14) -0.0161(17)

loop_
_atom_type_symbol
_atom_type_description
_atom_type_scat_dispersion_real
_atom_type_scat_dispersion_imag
_atom_type_scat_source
C C 0.0033 0.0016 'International Tables Vol C Tables 4.2.6.8 and 6.1.1.4'
H H 0.0000 0.0000 'International Tables Vol C Tables 4.2.6.8 and 6.1.1.4'
N N 0.0061 0.0033 'International Tables Vol C Tables 4.2.6.8 and 6.1.1.4'
F F 0.0171 0.0103 'International Tables Vol C Tables 4.2.6.8 and 6.1.1.4'
P P 0.1023 0.0942 'International Tables Vol C Tables 4.2.6.8 and 6.1.1.4'
S S 0.1246 0.1234 'International Tables Vol C Tables 4.2.6.8 and 6.1.1.4'

loop_
_geom_angle_atom_site_label_1
_geom_angle_atom_site_label_2
_geom_angle_atom_site_label_3
_geom_angle
_geom_angle_site_symmetry_1
N1 P1 C7 111.47(9) .
N1 P1 C19 117.00(9) .
C7 P1 C19 108.81(9) .
N1 P1 C13 104.78(9) .
C7 P1 C13 107.52(9) .
C19 P1 C13 106.69(9) .
N2 S1 N1 114.91(9) .
N2 S1 S2 96.30(7) .
N1 S1 S2 107.17(7) .
C2 S2 S1 90.44(7) .
C1 N2 S1 116.21(14) .
C20 C19 C24 119.5(2) .
C20 C19 P1 122.86(16) .
C24 C19 P1 117.51(16) .
C3 C2 C1 120.6(2) .
C3 C2 S2 124.79(17) .
C1 C2 S2 114.64(15) .
N2 C1 C6 122.40(19) .
N2 C1 C2 118.99(19) .
C6 C1 C2 118.57(19) .
C14 C13 C18 119.24(19) .
C14 C13 P1 119.33(16) .
C18 C13 P1 121.43(16) .
C5 C6 C1 119.6(2) .
C5 C6 H6A 118.8(16) .
C1 C6 H6A 121.6(16) .
S1 N1 P1 131.76(11) .
C4 C3 C2 118.9(2) .
C4 C3 H3A 118.3(15) .
C2 C3 H3A 122.8(15) .
F2 C5 C4 119.2(2) .
F2 C5 C6 119.3(2) .
C4 C5 C6 121.5(2) .
F1 C4 C5 119.3(2) .
F1 C4 C3 119.9(2) .
C5 C4 C3 120.9(2) .
C19 C20 C21 119.7(2) .
C19 C20 H20A 120.2(17) .
C21 C20 H20A 120.1(17) .
C23 C24 C19 120.3(2) .
C23 C24 H24A 118.8(16) .
C19 C24 H24A 120.9(16) .
C11 C12 C7 120.3(2) .
C11 C12 H12A 120.2(14) .
C7 C12 H12A 119.4(14) .
C12 C7 C8 118.9(2) .
C12 C7 P1 119.63(16) .
C8 C7 P1 121.43(18) .
C17 C18 C13 120.0(2) .
C17 C18 H18A 117.9(15) .
C13 C18 H18A 122.1(15) .
C22 C21 C20 120.3(3) .
C22 C21 H21A 121.5(19) .
C20 C21 H21A 118.2(19) .
C10 C11 C12 119.9(3) .
C10 C11 H11A 123.0(16) .
C12 C11 H11A 116.8(16) .
C13 C14 C15 120.1(2) .
C13 C14 H14A 120.4(15) .
C15 C14 H14A 119.4(15) .
C22 C23 C24 119.7(3) .
C22 C23 H23A 120.6(19) .
C24 C23 H23A 119.6(19) .
C16 C17 C18 120.4(2) .
C16 C17 H17A 120.4(18) .
C18 C17 H17A 119.2(18) .
C16 C15 C14 120.6(2) .
C16 C15 H15A 119.3(19) .
C14 C15 H15A 120.0(19) .
C21 C22 C23 120.5(2) .
C21 C22 H22A 116.6(19) .
C23 C22 H22A 122.9(19) .
C11 C10 C9 120.8(3) .
C11 C10 H10A 117.8(19) .
C9 C10 H10A 121.4(19) .
C9 C8 C7 120.1(3) .
C9 C8 H8A 120.1(16) .
C7 C8 H8A 119.8(16) .
C15 C16 C17 119.7(2) .
C15 C16 H16A 118.6(18) .
C17 C16 H16A 121.8(18) .
C10 C9 C8 119.9(3) .
C10 C9 H9A 124(2) .
C8 C9 H9A 116(2) .
C3B C1B C2B 120.5(3) 3_575
C3B C1B H1BA 121(2) 3_575
C2B C1B H1BA 119(2) .
C1B C2B C3B 119.5(3) .
C1B C2B H2BA 120(2) .
C3B C2B H2BA 121(2) .
C1B C3B C2B 120.0(3) 3_575
C1B C3B H3BA 125(2) 3_575
C2B C3B H3BA 115(2) .

loop_
_geom_bond_atom_site_label_1
_geom_bond_atom_site_label_2
_geom_bond_distance
_geom_bond_site_symmetry_2
P1 N1 1.6074(16) .
P1 C7 1.800(2) .
P1 C19 1.805(2) .
P1 C13 1.8059(19) .
S1 N2 1.589(2) .
S1 N1 1.5970(16) .
S1 S2 2.1812(8) .
S2 C2 1.746(2) .
N2 C1 1.387(3) .
C19 C20 1.378(3) .
C19 C24 1.389(3) .
F1 C4 1.362(2) .
C2 C3 1.390(3) .
C2 C1 1.411(3) .
C1 C6 1.391(3) .
F2 C5 1.356(3) .
C13 C14 1.375(3) .
C13 C18 1.393(3) .
C6 C5 1.371(3) .
C6 H6A 0.91(3) .
C3 C4 1.371(3) .
C3 H3A 0.87(2) .
C5 C4 1.362(3) .
C20 C21 1.393(3) .
C20 H20A 0.91(3) .
C24 C23 1.384(3) .
C24 H24A 0.96(3) .
C12 C11 1.389(3) .
C12 C7 1.391(3) .
C12 H12A 0.97(2) .
C7 C8 1.392(3) .
C18 C17 1.382(3) .
C18 H18A 1.02(3) .
C21 C22 1.366(4) .
C21 H21A 0.93(3) .
C11 C10 1.366(4) .
C11 H11A 1.00(3) .
C14 C15 1.387(3) .
C14 H14A 0.93(3) .
C23 C22 1.374(4) .
C23 H23A 0.97(3) .
C17 C16 1.376(4) .
C17 H17A 1.00(3) .
C15 C16 1.368(4) .
C15 H15A 0.88(3) .
C22 H22A 0.98(3) .
C10 C9 1.373(5) .
C10 H10A 0.98(3) .
C8 C9 1.386(4) .
C8 H8A 0.93(3) .
C16 H16A 1.03(3) .
C9 H9A 0.93(3) .
C1B C3B 1.358(5) 3_575
C1B C2B 1.372(4) .
C1B H1BA 0.90(3) .
C2B C3B 1.374(4) .
C2B H2BA 1.03(4) .
C3B C1B 1.358(5) 3_575
C3B H3BA 0.93(3) .

loop_
_geom_torsion_atom_site_label_1
_geom_torsion_atom_site_label_2
_geom_torsion_atom_site_label_3
_geom_torsion_atom_site_label_4
_geom_torsion
_geom_torsion_site_symmetry_1
_geom_torsion_site_symmetry_4
N2 S1 S2 C2 -14.35(9) . .
N1 S1 S2 C2 104.19(9) . .
N1 S1 N2 C1 -93.69(16) . .
S2 S1 N2 C1 18.57(15) . .
N1 P1 C19 C20 -110.61(18) . .
C7 P1 C19 C20 16.8(2) . .
C13 P1 C19 C20 132.54(18) . .
N1 P1 C19 C24 65.84(18) . .
C7 P1 C19 C24 -166.74(16) . .
C13 P1 C19 C24 -51.01(18) . .
S1 S2 C2 C3 -171.54(18) . .
S1 S2 C2 C1 8.54(14) . .
S1 N2 C1 C6 166.16(15) . .
S1 N2 C1 C2 -16.2(2) . .
C3 C2 C1 N2 -178.24(19) . .
S2 C2 C1 N2 1.7(2) . .
C3 C2 C1 C6 -0.5(3) . .
S2 C2 C1 C6 179.43(14) . .
N1 P1 C13 C14 15.7(2) . .
C7 P1 C13 C14 -102.96(19) . .
C19 P1 C13 C14 140.45(18) . .
N1 P1 C13 C18 -165.12(19) . .
C7 P1 C13 C18 76.2(2) . .
C19 P1 C13 C18 -40.4(2) . .
N2 C1 C6 C5 177.77(18) . .
C2 C1 C6 C5 0.1(3) . .
N2 S1 N1 P1 21.71(19) . .
S2 S1 N1 P1 -83.97(15) . .
C7 P1 N1 S1 -79.14(17) . .
C19 P1 N1 S1 46.97(18) . .
C13 P1 N1 S1 164.86(14) . .
C1 C2 C3 C4 0.6(3) . .
S2 C2 C3 C4 -179.36(16) . .
C1 C6 C5 F2 179.03(17) . .
C1 C6 C5 C4 0.2(3) . .
F2 C5 C4 F1 0.3(3) . .
C6 C5 C4 F1 179.13(19) . .
F2 C5 C4 C3 -179.0(2) . .
C6 C5 C4 C3 -0.2(3) . .
C2 C3 C4 F1 -179.51(19) . .
C2 C3 C4 C5 -0.2(3) . .
C24 C19 C20 C21 0.8(3) . .
P1 C19 C20 C21 177.15(19) . .
C20 C19 C24 C23 -0.9(3) . .
P1 C19 C24 C23 -177.5(2) . .
C11 C12 C7 C8 0.7(3) . .
C11 C12 C7 P1 -179.54(17) . .
N1 P1 C7 C12 4.3(2) . .
C19 P1 C7 C12 -126.15(17) . .
C13 P1 C7 C12 118.65(17) . .
N1 P1 C7 C8 -175.9(2) . .
C19 P1 C7 C8 53.6(2) . .
C13 P1 C7 C8 -61.6(2) . .
C14 C13 C18 C17 1.7(4) . .
P1 C13 C18 C17 -177.5(2) . .
C19 C20 C21 C22 -0.4(4) . .
C7 C12 C11 C10 -0.8(3) . .
C18 C13 C14 C15 -1.6(4) . .
P1 C13 C14 C15 177.5(2) . .
C19 C24 C23 C22 0.7(4) . .
C13 C18 C17 C16 0.0(4) . .
C13 C14 C15 C16 -0.1(5) . .
C20 C21 C22 C23 0.2(4) . .
C24 C23 C22 C21 -0.3(4) . .
C12 C11 C10 C9 0.8(4) . .
C12 C7 C8 C9 -0.6(4) . .
P1 C7 C8 C9 179.7(2) . .
C14 C15 C16 C17 1.8(5) . .
C18 C17 C16 C15 -1.7(5) . .
C11 C10 C9 C8 -0.7(5) . .
C7 C8 C9 C10 0.6(5) . .
C3B C1B C2B C3B 0.1(5) 3_575 .
C1B C2B C3B C1B -0.1(5) . 3_575
